data_4081804
loop_
_publ_author_name
'Breunig, Jens Michael'
'H\"ubner, Alexander'
'Bolte, Michael'
'Wagner, Matthias'
'Lerner, Hans-Wolfram'

_publ_section_title
;
 Reactivity of Phosphaboradibenzofulvene toward Hydrogen, Acetonitrile,
 Benzophenone, and 2,3-Dimethylbutadiene
;
_journal_issue 22
_journal_name_full Organometallics
_journal_page_first 6792
_journal_paper_doi 10.1021/om400553j
_journal_volume 32
_journal_year 2013
_chemical_formula_moiety 'C26 H36 B P'
_chemical_formula_sum 'C26 H36 B P'
_chemical_formula_weight 390.33
_chemical_name_systematic ?
_space_group_crystal_system monoclinic
_space_group_IT_number 14
_space_group_name_Hall '-P 2ybc'
_space_group_name_H-M_alt 'P 1 21/c 1'
_symmetry_space_group_name_Hall '-P 2ybc'
_symmetry_space_group_name_H-M 'P 1 21/c 1'
_atom_sites_solution_hydrogens geom
_audit_creation_method SHELXL-2013
_cell_angle_alpha 90
_cell_angle_beta 92.255(3)
_cell_angle_gamma 90
_cell_formula_units_Z 4
_cell_length_a 8.9317(4)
_cell_length_b 15.5573(9)
_cell_length_c 16.4919(6)
_cell_measurement_reflns_used 33432
_cell_measurement_temperature 173(2)
_cell_measurement_theta_max 26.0
_cell_measurement_theta_min 2.8
_cell_volume 2289.83(19)
_computing_cell_refinement 'X-Area (Stoe & Cie, 2001)'
_computing_data_collection 'X-Area (Stoe & Cie, 2001)'
_computing_data_reduction 'X-Area (Stoe & Cie, 2001)'
_computing_molecular_graphics 'XP in SHELXTL-Plus (Sheldrick, 2008)'
_computing_publication_material SHELXL97
_computing_structure_refinement 'SHELXL (Sheldrick, 2008)'
_computing_structure_solution 'SHELXS (Sheldrick, 2008)'
_diffrn_ambient_temperature 173(2)
_diffrn_measured_fraction_theta_full 0.999
_diffrn_measured_fraction_theta_max 0.993
_diffrn_measurement_device_type 'STOE IPDS II two-circle-diffractometer'
_diffrn_measurement_method \w
_diffrn_radiation_type MoK\a
_diffrn_radiation_wavelength 0.71073
_diffrn_reflns_av_R_equivalents 0.0601
_diffrn_reflns_av_unetI/netI 0.0298
_diffrn_reflns_Laue_measured_fraction_full 0.999
_diffrn_reflns_Laue_measured_fraction_max 0.993
_diffrn_reflns_limit_h_max 10
_diffrn_reflns_limit_h_min -10
_diffrn_reflns_limit_k_max 18
_diffrn_reflns_limit_k_min -18
_diffrn_reflns_limit_l_max 19
_diffrn_reflns_limit_l_min -19
_diffrn_reflns_number 37685
_diffrn_reflns_point_group_measured_fraction_full 0.999
_diffrn_reflns_point_group_measured_fraction_max 0.993
_diffrn_reflns_theta_full 25.000
_diffrn_reflns_theta_max 25.520
_diffrn_reflns_theta_min 2.797
_diffrn_source 'Genix 3D I\mS microfocus X-ray source'
_exptl_absorpt_coefficient_mu 0.129
_exptl_absorpt_correction_T_max 0.987
_exptl_absorpt_correction_T_min 0.956
_exptl_absorpt_correction_type multi-scan
_exptl_absorpt_process_details 'X-Area (Stoe & Cie, 2001)'
_exptl_crystal_colour colourless
_exptl_crystal_density_diffrn 1.132
_exptl_crystal_description rod
_exptl_crystal_F_000 848
_exptl_crystal_size_max 0.350
_exptl_crystal_size_mid 0.150
_exptl_crystal_size_min 0.100
_refine_diff_density_max 0.259
_refine_diff_density_min -0.232
_refine_diff_density_rms 0.036
_refine_ls_extinction_method none
_refine_ls_goodness_of_fit_ref 1.080
_refine_ls_hydrogen_treatment constr
_refine_ls_matrix_type full
_refine_ls_number_parameters 255
_refine_ls_number_reflns 4241
_refine_ls_number_restraints 0
_refine_ls_restrained_S_all 1.080
_refine_ls_R_factor_all 0.0525
_refine_ls_R_factor_gt 0.0407
_refine_ls_shift/su_max 0.000
_refine_ls_shift/su_mean 0.000
_refine_ls_structure_factor_coef Fsqd
_refine_ls_weighting_details 'w=1/[\s^2^(Fo^2^)+(0.0451P)^2^+0.6947P] where P=(Fo^2^+2Fc^2^)/3'
_refine_ls_weighting_scheme calc
_refine_ls_wR_factor_gt 0.0933
_refine_ls_wR_factor_ref 0.0980
_reflns_Friedel_coverage 0.000
_reflns_number_gt 3642
_reflns_number_total 4241
_reflns_threshold_expression 'I > 2\s(I)'
_cod_data_source_file om400553j_si_002.cif
_cod_data_source_block wa1686
_cod_database_code 4081804
_shelx_space_group_comment
; 
The symmetry employed for this shelxl refinement is uniquely defined 
by the following loop, which should always be used as a source of 
symmetry information in preference to the above space-group names. 
They are only intended as comments. 
;
_shelx_estimated_absorpt_t_min 0.956
_shelx_estimated_absorpt_t_max 0.987
_shelxl_version_number 2013-3

loop_
_space_group_symop_operation_xyz
'x, y, z'
'-x, y+1/2, -z+1/2'
'-x, -y, -z'
'x, -y-1/2, z-1/2'

loop_
_atom_site_label
_atom_site_type_symbol
_atom_site_fract_x
_atom_site_fract_y
_atom_site_fract_z
_atom_site_U_iso_or_equiv
_atom_site_adp_type
_atom_site_occupancy
_atom_site_site_symmetry_order
_atom_site_calc_flag
_atom_site_refinement_flags_posn
_atom_site_refinement_flags_adp
P1 P 0.23481(4) 0.23566(2) 0.47748(2) 0.02303(11) Uani 1 1 d . .
B1 B 0.2368(2) 0.23957(12) 0.59801(10) 0.0259(4) Uani 1 1 d . .
C1 C 0.30615(19) 0.33384(10) 0.62212(9) 0.0299(4) Uani 1 1 d . .
H1A H 0.2762 0.3464 0.6780 0.036 Uiso 1 1 calc R U
H1B H 0.4166 0.3277 0.6245 0.036 Uiso 1 1 calc R U
C2 C 0.27021(19) 0.41305(10) 0.57183(10) 0.0304(4) Uani 1 1 d . .
C3 C 0.20446(19) 0.41479(10) 0.49739(10) 0.0301(4) Uani 1 1 d . .
C4 C 0.1432(2) 0.33668(10) 0.45183(10) 0.0313(4) Uani 1 1 d . .
H4A H 0.1518 0.3469 0.3929 0.038 Uiso 1 1 calc R U
H4B H 0.0353 0.3311 0.4624 0.038 Uiso 1 1 calc R U
C5 C 0.3227(3) 0.49479(12) 0.61373(12) 0.0497(5) Uani 1 1 d . .
H5A H 0.4320 0.4990 0.6118 0.075 Uiso 1 1 calc R U
H5B H 0.2936 0.4938 0.6704 0.075 Uiso 1 1 calc R U
H5C H 0.2766 0.5445 0.5861 0.075 Uiso 1 1 calc R U
C6 C 0.1771(2) 0.49623(11) 0.44887(11) 0.0422(4) Uani 1 1 d . .
H6A H 0.1967 0.5463 0.4838 0.063 Uiso 1 1 calc R U
H6B H 0.0727 0.4976 0.4282 0.063 Uiso 1 1 calc R U
H6C H 0.2440 0.4976 0.4032 0.063 Uiso 1 1 calc R U
C7 C 0.11617(19) 0.14924(11) 0.42731(9) 0.0300(4) Uani 1 1 d . .
C8 C 0.42439(18) 0.24128(11) 0.43069(10) 0.0307(4) Uani 1 1 d . .
C11 C 0.31133(18) 0.15499(10) 0.64026(9) 0.0266(3) Uani 1 1 d . .
C12 C 0.20114(19) 0.10863(10) 0.68117(9) 0.0292(4) Uani 1 1 d . .
C13 C 0.2338(2) 0.03098(11) 0.72015(10) 0.0366(4) Uani 1 1 d . .
H13 H 0.1572 -0.0001 0.7458 0.044 Uiso 1 1 calc R U
C14 C 0.3786(2) -0.00034(11) 0.72110(11) 0.0408(4) Uani 1 1 d . .
H14 H 0.4018 -0.0534 0.7472 0.049 Uiso 1 1 calc R U
C15 C 0.4897(2) 0.04542(12) 0.68419(11) 0.0387(4) Uani 1 1 d . .
H15 H 0.5898 0.0245 0.6865 0.046 Uiso 1 1 calc R U
C16 C 0.45634(19) 0.12185(11) 0.64367(10) 0.0311(4) Uani 1 1 d . .
H16 H 0.5338 0.1520 0.6179 0.037 Uiso 1 1 calc R U
C21 C 0.06835(18) 0.23051(11) 0.63082(9) 0.0293(3) Uani 1 1 d . .
C22 C 0.05867(19) 0.15540(11) 0.67810(9) 0.0309(4) Uani 1 1 d . .
C23 C -0.0693(2) 0.13649(14) 0.72061(11) 0.0429(5) Uani 1 1 d . .
H23 H -0.0746 0.0852 0.7516 0.051 Uiso 1 1 calc R U
C24 C -0.1877(2) 0.19313(16) 0.71700(12) 0.0509(5) Uani 1 1 d . .
H24 H -0.2756 0.1805 0.7454 0.061 Uiso 1 1 calc R U
C25 C -0.1801(2) 0.26847(15) 0.67235(12) 0.0487(5) Uani 1 1 d . .
H25 H -0.2619 0.3075 0.6710 0.058 Uiso 1 1 calc R U
C26 C -0.0527(2) 0.28702(13) 0.62942(10) 0.0383(4) Uani 1 1 d . .
H26 H -0.0484 0.3387 0.5989 0.046 Uiso 1 1 calc R U
C71 C -0.0492(2) 0.16368(13) 0.44544(12) 0.0436(5) Uani 1 1 d . .
H71A H -0.0604 0.1652 0.5043 0.065 Uiso 1 1 calc R U
H71B H -0.1096 0.1167 0.4220 0.065 Uiso 1 1 calc R U
H71C H -0.0830 0.2184 0.4216 0.065 Uiso 1 1 calc R U
C72 C 0.1627(2) 0.06141(11) 0.46234(11) 0.0390(4) Uani 1 1 d . .
H72A H 0.2681 0.0505 0.4515 0.059 Uiso 1 1 calc R U
H72B H 0.1002 0.0164 0.4369 0.059 Uiso 1 1 calc R U
H72C H 0.1496 0.0612 0.5211 0.059 Uiso 1 1 calc R U
C73 C 0.1259(2) 0.14762(13) 0.33448(10) 0.0420(4) Uani 1 1 d . .
H73A H 0.2302 0.1383 0.3202 0.063 Uiso 1 1 calc R U
H73B H 0.0905 0.2026 0.3119 0.063 Uiso 1 1 calc R U
H73C H 0.0634 0.1009 0.3121 0.063 Uiso 1 1 calc R U
C81 C 0.4915(2) 0.15146(12) 0.42173(12) 0.0428(4) Uani 1 1 d . .
H81A H 0.4970 0.1230 0.4748 0.064 Uiso 1 1 calc R U
H81B H 0.5923 0.1562 0.4008 0.064 Uiso 1 1 calc R U
H81C H 0.4280 0.1176 0.3838 0.064 Uiso 1 1 calc R U
C82 C 0.4147(2) 0.28608(14) 0.34748(11) 0.0471(5) Uani 1 1 d . .
H82A H 0.3716 0.3436 0.3534 0.071 Uiso 1 1 calc R U
H82B H 0.3510 0.2522 0.3098 0.071 Uiso 1 1 calc R U
H82C H 0.5153 0.2910 0.3263 0.071 Uiso 1 1 calc R U
C83 C 0.53466(19) 0.29311(12) 0.48494(11) 0.0368(4) Uani 1 1 d . .
H83A H 0.5436 0.2664 0.5387 0.055 Uiso 1 1 calc R U
H83B H 0.4978 0.3521 0.4901 0.055 Uiso 1 1 calc R U
H83C H 0.6330 0.2939 0.4606 0.055 Uiso 1 1 calc R U

loop_
_atom_site_aniso_label
_atom_site_aniso_U_11
_atom_site_aniso_U_22
_atom_site_aniso_U_33
_atom_site_aniso_U_23
_atom_site_aniso_U_13
_atom_site_aniso_U_12
P1 0.0241(2) 0.0263(2) 0.01878(19) 0.00079(15) 0.00169(14) -0.00231(16)
B1 0.0255(9) 0.0344(9) 0.0180(8) 0.0006(7) 0.0018(6) -0.0001(7)
C1 0.0339(9) 0.0351(9) 0.0207(7) -0.0012(6) -0.0004(6) -0.0020(7)
C2 0.0332(9) 0.0292(8) 0.0292(8) -0.0025(6) 0.0041(7) -0.0024(7)
C3 0.0343(9) 0.0280(8) 0.0283(8) 0.0008(6) 0.0040(7) 0.0024(7)
C4 0.0366(9) 0.0336(9) 0.0232(8) 0.0004(6) -0.0037(7) 0.0031(7)
C5 0.0693(15) 0.0356(10) 0.0435(11) -0.0059(8) -0.0078(10) -0.0084(9)
C6 0.0566(13) 0.0330(9) 0.0369(9) 0.0049(7) 0.0014(9) 0.0058(8)
C7 0.0326(9) 0.0351(9) 0.0224(8) -0.0027(6) 0.0005(6) -0.0090(7)
C8 0.0287(8) 0.0366(9) 0.0274(8) 0.0034(7) 0.0083(6) -0.0051(7)
C11 0.0301(8) 0.0317(8) 0.0177(7) -0.0003(6) -0.0010(6) -0.0027(6)
C12 0.0359(9) 0.0339(8) 0.0178(7) -0.0013(6) 0.0000(6) -0.0066(7)
C13 0.0515(11) 0.0337(9) 0.0247(8) 0.0026(7) 0.0012(7) -0.0117(8)
C14 0.0582(12) 0.0311(9) 0.0324(9) 0.0042(7) -0.0053(8) 0.0027(8)
C15 0.0437(11) 0.0376(9) 0.0344(9) -0.0002(7) -0.0030(8) 0.0082(8)
C16 0.0319(9) 0.0348(9) 0.0265(8) 0.0017(7) 0.0003(7) 0.0017(7)
C21 0.0266(8) 0.0412(9) 0.0199(7) -0.0044(6) 0.0006(6) -0.0022(7)
C22 0.0307(9) 0.0420(9) 0.0201(7) -0.0037(7) 0.0024(6) -0.0092(7)
C23 0.0360(10) 0.0607(12) 0.0324(9) -0.0031(8) 0.0083(8) -0.0150(9)
C24 0.0320(11) 0.0828(15) 0.0387(10) -0.0093(10) 0.0116(8) -0.0123(10)
C25 0.0281(9) 0.0779(14) 0.0402(10) -0.0163(10) 0.0012(8) 0.0075(9)
C26 0.0330(9) 0.0524(11) 0.0294(9) -0.0051(8) -0.0002(7) 0.0062(8)
C71 0.0307(10) 0.0564(12) 0.0437(10) -0.0103(9) -0.0001(8) -0.0118(8)
C72 0.0493(11) 0.0327(9) 0.0352(9) -0.0010(7) 0.0043(8) -0.0121(8)
C73 0.0539(12) 0.0480(11) 0.0238(8) -0.0044(7) -0.0019(8) -0.0131(9)
C81 0.0351(10) 0.0457(10) 0.0485(11) -0.0062(8) 0.0147(8) 0.0015(8)
C82 0.0497(12) 0.0606(13) 0.0317(9) 0.0113(9) 0.0123(8) -0.0116(10)
C83 0.0271(9) 0.0413(10) 0.0422(10) 0.0028(8) 0.0059(7) -0.0078(7)

loop_
_atom_type_symbol
_atom_type_description
_atom_type_scat_dispersion_real
_atom_type_scat_dispersion_imag
_atom_type_scat_source
C C 0.0033 0.0016 'International Tables Vol C Tables 4.2.6.8 and 6.1.1.4'
H H 0.0000 0.0000 'International Tables Vol C Tables 4.2.6.8 and 6.1.1.4'
B B 0.0013 0.0007 'International Tables Vol C Tables 4.2.6.8 and 6.1.1.4'
P P 0.1023 0.0942 'International Tables Vol C Tables 4.2.6.8 and 6.1.1.4'

loop_
_geom_angle_atom_site_label_1
_geom_angle_atom_site_label_2
_geom_angle_atom_site_label_3
_geom_angle
C4 P1 C7 105.98(8)
C4 P1 C8 105.53(8)
C7 P1 C8 110.57(7)
C4 P1 B1 101.11(7)
C7 P1 B1 116.34(7)
C8 P1 B1 115.73(7)
C11 B1 C21 99.02(13)
C11 B1 C1 118.59(13)
C21 B1 C1 110.12(13)
C11 B1 P1 113.10(11)
C21 B1 P1 111.01(11)
C1 B1 P1 105.00(10)
C2 C1 B1 121.81(13)
C2 C1 H1A 106.9
B1 C1 H1A 106.9
C2 C1 H1B 106.9
B1 C1 H1B 106.9
H1A C1 H1B 106.7
C3 C2 C1 126.48(14)
C3 C2 C5 121.21(15)
C1 C2 C5 112.27(14)
C2 C3 C6 123.86(15)
C2 C3 C4 124.97(14)
C6 C3 C4 111.14(14)
C3 C4 P1 115.30(11)
C3 C4 H4A 108.4
P1 C4 H4A 108.4
C3 C4 H4B 108.4
P1 C4 H4B 108.4
H4A C4 H4B 107.5
C2 C5 H5A 109.5
C2 C5 H5B 109.5
H5A C5 H5B 109.5
C2 C5 H5C 109.5
H5A C5 H5C 109.5
H5B C5 H5C 109.5
C3 C6 H6A 109.5
C3 C6 H6B 109.5
H6A C6 H6B 109.5
C3 C6 H6C 109.5
H6A C6 H6C 109.5
H6B C6 H6C 109.5
C72 C7 C71 107.79(15)
C72 C7 C73 109.58(14)
C71 C7 C73 106.82(15)
C72 C7 P1 109.32(11)
C71 C7 P1 109.82(12)
C73 C7 P1 113.35(12)
C81 C8 C83 106.96(15)
C81 C8 C82 109.64(15)
C83 C8 C82 107.13(14)
C81 C8 P1 110.95(11)
C83 C8 P1 110.56(11)
C82 C8 P1 111.42(13)
C16 C11 C12 117.12(15)
C16 C11 B1 133.15(14)
C12 C11 B1 109.73(14)
C13 C12 C11 121.71(16)
C13 C12 C22 127.73(16)
C11 C12 C22 110.52(14)
C14 C13 C12 119.31(16)
C14 C13 H13 120.3
C12 C13 H13 120.3
C13 C14 C15 120.11(16)
C13 C14 H14 119.9
C15 C14 H14 119.9
C14 C15 C16 120.52(18)
C14 C15 H15 119.7
C16 C15 H15 119.7
C15 C16 C11 121.16(16)
C15 C16 H16 119.4
C11 C16 H16 119.4
C26 C21 C22 117.91(16)
C26 C21 B1 131.90(16)
C22 C21 B1 109.51(14)
C23 C22 C21 121.47(17)
C23 C22 C12 127.27(17)
C21 C22 C12 111.02(14)
C24 C23 C22 119.11(19)
C24 C23 H23 120.4
C22 C23 H23 120.4
C23 C24 C25 120.68(18)
C23 C24 H24 119.7
C25 C24 H24 119.7
C24 C25 C26 120.18(19)
C24 C25 H25 119.9
C26 C25 H25 119.9
C21 C26 C25 120.62(19)
C21 C26 H26 119.7
C25 C26 H26 119.7
C7 C71 H71A 109.5
C7 C71 H71B 109.5
H71A C71 H71B 109.5
C7 C71 H71C 109.5
H71A C71 H71C 109.5
H71B C71 H71C 109.5
C7 C72 H72A 109.5
C7 C72 H72B 109.5
H72A C72 H72B 109.5
C7 C72 H72C 109.5
H72A C72 H72C 109.5
H72B C72 H72C 109.5
C7 C73 H73A 109.5
C7 C73 H73B 109.5
H73A C73 H73B 109.5
C7 C73 H73C 109.5
H73A C73 H73C 109.5
H73B C73 H73C 109.5
C8 C81 H81A 109.5
C8 C81 H81B 109.5
H81A C81 H81B 109.5
C8 C81 H81C 109.5
H81A C81 H81C 109.5
H81B C81 H81C 109.5
C8 C82 H82A 109.5
C8 C82 H82B 109.5
H82A C82 H82B 109.5
C8 C82 H82C 109.5
H82A C82 H82C 109.5
H82B C82 H82C 109.5
C8 C83 H83A 109.5
C8 C83 H83B 109.5
H83A C83 H83B 109.5
C8 C83 H83C 109.5
H83A C83 H83C 109.5
H83B C83 H83C 109.5

loop_
_geom_bond_atom_site_label_1
_geom_bond_atom_site_label_2
_geom_bond_distance
P1 C4 1.8141(16)
P1 C7 1.8831(16)
P1 C8 1.8903(16)
P1 B1 1.9882(17)
B1 C11 1.620(2)
B1 C21 1.625(2)
B1 C1 1.635(2)
C1 C2 1.513(2)
C1 H1A 0.9900
C1 H1B 0.9900
C2 C3 1.340(2)
C2 C5 1.513(2)
C3 C6 1.513(2)
C3 C4 1.519(2)
C4 H4A 0.9900
C4 H4B 0.9900
C5 H5A 0.9800
C5 H5B 0.9800
C5 H5C 0.9800
C6 H6A 0.9800
C6 H6B 0.9800
C6 H6C 0.9800
C7 C72 1.535(2)
C7 C71 1.535(2)
C7 C73 1.537(2)
C8 C81 1.530(2)
C8 C83 1.533(2)
C8 C82 1.538(2)
C11 C16 1.393(2)
C11 C12 1.413(2)
C12 C13 1.394(2)
C12 C22 1.465(2)
C13 C14 1.382(3)
C13 H13 0.9500
C14 C15 1.382(3)
C14 H14 0.9500
C15 C16 1.391(2)
C15 H15 0.9500
C16 H16 0.9500
C21 C26 1.393(2)
C21 C22 1.409(2)
C22 C23 1.395(2)
C23 C24 1.376(3)
C23 H23 0.9500
C24 C25 1.387(3)
C24 H24 0.9500
C25 C26 1.394(3)
C25 H25 0.9500
C26 H26 0.9500
C71 H71A 0.9800
C71 H71B 0.9800
C71 H71C 0.9800
C72 H72A 0.9800
C72 H72B 0.9800
C72 H72C 0.9800
C73 H73A 0.9800
C73 H73B 0.9800
C73 H73C 0.9800
C81 H81A 0.9800
C81 H81B 0.9800
C81 H81C 0.9800
C82 H82A 0.9800
C82 H82B 0.9800
C82 H82C 0.9800
C83 H83A 0.9800
C83 H83B 0.9800
C83 H83C 0.9800

loop_
_geom_torsion_atom_site_label_1
_geom_torsion_atom_site_label_2
_geom_torsion_atom_site_label_3
_geom_torsion_atom_site_label_4
_geom_torsion
C11 B1 C1 C2 164.79(14)
C21 B1 C1 C2 -82.27(18)
P1 B1 C1 C2 37.30(18)
B1 C1 C2 C3 -12.8(3)
B1 C1 C2 C5 169.35(16)
C1 C2 C3 C6 -177.49(17)
C5 C2 C3 C6 0.2(3)
C1 C2 C3 C4 4.7(3)
C5 C2 C3 C4 -177.70(17)
C2 C3 C4 P1 -28.1(2)
C6 C3 C4 P1 153.79(13)
C7 P1 C4 C3 170.08(12)
C8 P1 C4 C3 -72.61(14)
B1 P1 C4 C3 48.30(14)
C4 P1 C7 C72 -166.23(12)
C8 P1 C7 C72 79.89(13)
B1 P1 C7 C72 -54.79(14)
C4 P1 C7 C71 -48.17(14)
C8 P1 C7 C71 -162.05(12)
B1 P1 C7 C71 63.27(14)
C4 P1 C7 C73 71.21(15)
C8 P1 C7 C73 -42.67(15)
B1 P1 C7 C73 -177.35(13)
C4 P1 C8 C81 -160.43(12)
C7 P1 C8 C81 -46.26(14)
B1 P1 C8 C81 88.72(14)
C4 P1 C8 C83 81.07(13)
C7 P1 C8 C83 -164.77(11)
B1 P1 C8 C83 -29.78(14)
C4 P1 C8 C82 -37.96(14)
C7 P1 C8 C82 76.21(14)
B1 P1 C8 C82 -148.81(13)
C21 B1 C11 C16 -175.98(16)
C1 B1 C11 C16 -57.1(2)
P1 B1 C11 C16 66.5(2)
C21 B1 C11 C12 3.66(15)
C1 B1 C11 C12 122.55(15)
P1 B1 C11 C12 -113.88(13)
C16 C11 C12 C13 -2.9(2)
B1 C11 C12 C13 177.37(14)
C16 C11 C12 C22 174.94(13)
B1 C11 C12 C22 -4.77(17)
C11 C12 C13 C14 2.1(2)
C22 C12 C13 C14 -175.42(16)
C12 C13 C14 C15 0.5(3)
C13 C14 C15 C16 -2.0(3)
C14 C15 C16 C11 1.1(3)
C12 C11 C16 C15 1.4(2)
B1 C11 C16 C15 -179.02(16)
C11 B1 C21 C26 168.74(16)
C1 B1 C21 C26 43.7(2)
P1 B1 C21 C26 -72.1(2)
C11 B1 C21 C22 -1.37(16)
C1 B1 C21 C22 -126.40(14)
P1 B1 C21 C22 117.75(12)
C26 C21 C22 C23 1.7(2)
B1 C21 C22 C23 173.40(15)
C26 C21 C22 C12 -172.96(14)
B1 C21 C22 C12 -1.28(18)
C13 C12 C22 C23 7.3(3)
C11 C12 C22 C23 -170.41(16)
C13 C12 C22 C21 -178.40(15)
C11 C12 C22 C21 3.89(18)
C21 C22 C23 C24 -0.9(3)
C12 C22 C23 C24 172.91(17)
C22 C23 C24 C25 -0.5(3)
C23 C24 C25 C26 1.0(3)
C22 C21 C26 C25 -1.2(2)
B1 C21 C26 C25 -170.67(16)
C24 C25 C26 C21 -0.1(3)
